data_4349939
loop_
_publ_author_name
'Janicki, Rafa\/l'
'Mondry, Anna'

_publ_section_title
;
 Structural and thermodynamic aspects of water--carbonate exchange
 equilibrium for MIII/IV--EDTA--carbonate systems
;
_journal_issue 1
_journal_name_full 'Inorganic Chemistry Frontiers'
_journal_page_first 153
_journal_paper_doi 10.1039/C8QI01062E
_journal_volume 6
_journal_year 2019
_chemical_formula_sum 'C14 H32 Er N11 O12'
_chemical_formula_weight 713.76
_space_group_crystal_system monoclinic
_space_group_IT_number 14
_space_group_name_Hall '-P 2yn'
_space_group_name_H-M_alt 'P 1 21/n 1'
_atom_sites_solution_hydrogens mixed
_audit_creation_method SHELXL-2018/1
_audit_update_record
;
2018-09-28 deposited with the CCDC.
2018-11-14 downloaded from the CCDC.
;
_cell_angle_alpha 90
_cell_angle_beta 92.30(2)
_cell_angle_gamma 90
_cell_formula_units_Z 4
_cell_length_a 14.749(3)
_cell_length_b 10.683(2)
_cell_length_c 15.594(3)
_cell_measurement_reflns_used 10379
_cell_measurement_temperature 100(2)
_cell_measurement_theta_max 28.6989
_cell_measurement_theta_min 2.9021
_cell_volume 2455.1(8)
_computing_structure_refinement 'SHELXL-2018/1 (Sheldrick, 2018)'
_diffrn_ambient_temperature 100(2)
_diffrn_measured_fraction_theta_full 0.998
_diffrn_measured_fraction_theta_max 0.997
_diffrn_measurement_device_type 'Xcalibur, Sapphire2, large Be window'
_diffrn_radiation_type MoK\a
_diffrn_radiation_wavelength 0.71073
_diffrn_reflns_av_R_equivalents 0.0379
_diffrn_reflns_av_unetI/netI 0.0398
_diffrn_reflns_Laue_measured_fraction_full 0.998
_diffrn_reflns_Laue_measured_fraction_max 0.997
_diffrn_reflns_limit_h_max 12
_diffrn_reflns_limit_h_min -19
_diffrn_reflns_limit_k_max 13
_diffrn_reflns_limit_k_min -13
_diffrn_reflns_limit_l_max 20
_diffrn_reflns_limit_l_min -20
_diffrn_reflns_number 16035
_diffrn_reflns_point_group_measured_fraction_full 0.998
_diffrn_reflns_point_group_measured_fraction_max 0.997
_diffrn_reflns_theta_full 25.242
_diffrn_reflns_theta_max 27.499
_diffrn_reflns_theta_min 3.236
_diffrn_source 'Enhance (Mo) X-ray Source'
_exptl_absorpt_coefficient_mu 3.501
_exptl_absorpt_correction_T_max 1.00000
_exptl_absorpt_correction_T_min 0.82902
_exptl_absorpt_correction_type multi-scan
_exptl_absorpt_process_details
;
CrysAlis RED, Oxford Diffraction Ltd.,
Version 1.171.33.66 (release 28-04-2010 CrysAlis171 .NET)
(compiled Apr 28 2010,14:27:37)
Empirical absorption correction using spherical harmonics,
 implemented in SCALE3 ABSPACK scaling algorithm.
;
_exptl_crystal_colour colourless
_exptl_crystal_density_diffrn 1.931
_exptl_crystal_density_method 'not measured'
_exptl_crystal_description irregular
_exptl_crystal_F_000 1428
_exptl_crystal_size_max 0.31
_exptl_crystal_size_mid 0.20
_exptl_crystal_size_min 0.07
_refine_diff_density_max 2.057
_refine_diff_density_min -1.223
_refine_diff_density_rms 0.188
_refine_ls_extinction_method none
_refine_ls_goodness_of_fit_ref 1.062
_refine_ls_hydrogen_treatment mixed
_refine_ls_matrix_type full
_refine_ls_number_parameters 351
_refine_ls_number_reflns 5630
_refine_ls_number_restraints 0
_refine_ls_restrained_S_all 1.062
_refine_ls_R_factor_all 0.0461
_refine_ls_R_factor_gt 0.0381
_refine_ls_shift/su_max 0.003
_refine_ls_shift/su_mean 0.000
_refine_ls_structure_factor_coef Fsqd
_refine_ls_weighting_details 'w=1/[\s^2^(Fo^2^)+(0.0688P)^2^] where P=(Fo^2^+2Fc^2^)/3'
_refine_ls_weighting_scheme calc
_refine_ls_wR_factor_gt 0.1012
_refine_ls_wR_factor_ref 0.1039
_reflns_Friedel_coverage 0.000
_reflns_number_gt 4678
_reflns_number_total 5630
_reflns_threshold_expression 'I > 2\s(I)'
_cod_data_source_file c8qi01062e2.cif
_cod_data_source_block ojejabs
_cod_original_cell_volume 2455.2(8)
_cod_original_sg_symbol_H-M 'P 21/n'
_cod_database_code 4349939
_shelx_shelxl_version_number 2018/1
_shelx_space_group_comment
;
The symmetry employed for this shelxl refinement is uniquely defined
by the following loop, which should always be used as a source of
symmetry information in preference to the above space-group names.
They are only intended as comments.
;

loop_
_space_group_symop_operation_xyz
'x, y, z'
'-x+1/2, y+1/2, -z+1/2'
'-x, -y, -z'
'x-1/2, -y-1/2, z-1/2'

loop_
_atom_site_label
_atom_site_type_symbol
_atom_site_fract_x
_atom_site_fract_y
_atom_site_fract_z
_atom_site_U_iso_or_equiv
_atom_site_adp_type
_atom_site_occupancy
_atom_site_site_symmetry_order
_atom_site_calc_flag
_atom_site_refinement_flags_posn
_atom_site_refinement_flags_adp
Er Er 0.51142(2) 0.93749(2) 0.79246(2) 0.01168(8) Uani 1 1 d . .
C1 C 0.2816(3) 0.9158(4) 0.8029(3) 0.0150(9) Uani 1 1 d . .
H1A H 0.225652 0.936745 0.830316 0.018 Uiso 1 1 calc R U
H1B H 0.276986 0.829763 0.783340 0.018 Uiso 1 1 calc R U
C2 C 0.2926(3) 1.0008(4) 0.7265(3) 0.0152(9) Uani 1 1 d . .
H2A H 0.241645 0.989417 0.686059 0.018 Uiso 1 1 calc R U
H2B H 0.292848 1.087277 0.745412 0.018 Uiso 1 1 calc R U
C3 C 0.3603(3) 0.8198(5) 0.9266(3) 0.0212(10) Uani 1 1 d . .
H3A H 0.330348 0.749065 0.898605 0.025 Uiso 1 1 calc R U
H3B H 0.326334 0.841424 0.976527 0.025 Uiso 1 1 calc R U
C5 C 0.3528(3) 1.0471(4) 0.9139(3) 0.0223(11) Uani 1 1 d . .
H5A H 0.383855 1.038358 0.969658 0.027 Uiso 1 1 calc R U
H5B H 0.289525 1.064758 0.923402 0.027 Uiso 1 1 calc R U
C7 C 0.4038(3) 1.0792(4) 0.6277(3) 0.0179(10) Uani 1 1 d . .
H7A H 0.386993 1.157540 0.654246 0.022 Uiso 1 1 calc R U
H7B H 0.370668 1.072766 0.572938 0.022 Uiso 1 1 calc R U
C9 C 0.3688(3) 0.8577(4) 0.6314(3) 0.0172(9) Uani 1 1 d . .
H9A H 0.403527 0.867414 0.580251 0.021 Uiso 1 1 calc R U
H9B H 0.305633 0.847398 0.613066 0.021 Uiso 1 1 calc R U
N1 N 0.3592(3) 0.9272(3) 0.8669(2) 0.0158(8) Uani 1 1 d . .
N2 N 0.3780(3) 0.9736(3) 0.6835(2) 0.0146(7) Uani 1 1 d . .
C6 C 0.3934(3) 1.1565(5) 0.8672(3) 0.0228(10) Uani 1 1 d . .
O6 O 0.3594(2) 1.2620(3) 0.8730(3) 0.0296(8) Uani 1 1 d . .
O2 O 0.4646(2) 1.1325(3) 0.8246(2) 0.0186(7) Uani 1 1 d . .
C4 C 0.4566(3) 0.7820(4) 0.9557(3) 0.0183(9) Uani 1 1 d . .
O1 O 0.5224(2) 0.8414(3) 0.92355(19) 0.0188(7) Uani 1 1 d . .
O5 O 0.4649(2) 0.6926(3) 1.0060(2) 0.0282(8) Uani 1 1 d . .
C8 C 0.5056(3) 1.0801(4) 0.6128(3) 0.0169(9) Uani 1 1 d . .
O3 O 0.5551(2) 1.0093(3) 0.65988(19) 0.0185(7) Uani 1 1 d . .
O7 O 0.5330(2) 1.1526(3) 0.5571(2) 0.0208(7) Uani 1 1 d . .
C10 C 0.4005(3) 0.7397(4) 0.6781(3) 0.0162(9) Uani 1 1 d . .
O4 O 0.45197(19) 0.7518(3) 0.74543(18) 0.0146(6) Uani 1 1 d . .
O8 O 0.3768(2) 0.6379(3) 0.6469(2) 0.0209(7) Uani 1 1 d . .
C11 C 0.6962(3) 0.9181(4) 0.8148(3) 0.0160(9) Uani 1 1 d . .
OC1 O 0.7802(2) 0.9066(3) 0.8310(2) 0.0172(7) Uani 1 1 d . .
OC2 O 0.64791(19) 0.8314(3) 0.77755(19) 0.0151(6) Uani 1 1 d . .
OC3 O 0.6521(2) 1.0181(3) 0.83728(19) 0.0157(6) Uani 1 1 d . .
C20 C 0.4071(3) 0.4086(4) 0.5121(3) 0.0155(9) Uani 1 1 d . .
N21 N 0.4133(3) 0.3117(4) 0.4596(2) 0.0190(8) Uani 1 1 d . .
H21A H 0.447855 0.249591 0.473744 0.023 Uiso 1 1 calc R U
H21B H 0.382851 0.310999 0.411439 0.023 Uiso 1 1 calc R U
N22 N 0.4543(3) 0.4099(4) 0.5867(2) 0.0182(8) Uani 1 1 d . .
H22A H 0.488860 0.347752 0.600854 0.022 Uiso 1 1 calc R U
H22B H 0.450274 0.472812 0.620701 0.022 Uiso 1 1 calc R U
N23 N 0.3523(3) 0.5042(4) 0.4916(2) 0.0180(8) Uani 1 1 d . .
H23A H 0.320605 0.503206 0.444085 0.022 Uiso 1 1 calc R U
H23B H 0.348560 0.566820 0.525936 0.022 Uiso 1 1 calc R U
C30 C 0.5382(3) 0.4521(4) 0.7800(3) 0.0151(9) Uani 1 1 d . .
N31 N 0.5844(3) 0.5474(3) 0.7482(3) 0.0209(9) Uani 1 1 d . .
H31A H 0.635125 0.533945 0.724390 0.025 Uiso 1 1 calc R U
H31B H 0.563628 0.622353 0.751515 0.025 Uiso 1 1 calc R U
N32 N 0.4599(3) 0.4728(4) 0.8157(3) 0.0220(9) Uani 1 1 d . .
H32A H 0.429611 0.411212 0.835656 0.026 Uiso 1 1 calc R U
H32B H 0.439110 0.547778 0.818968 0.026 Uiso 1 1 calc R U
N33 N 0.5710(3) 0.3379(3) 0.7744(3) 0.0196(8) Uani 1 1 d . .
H33A H 0.541306 0.275600 0.794173 0.024 Uiso 1 1 calc R U
H33B H 0.622035 0.325522 0.751045 0.024 Uiso 1 1 calc R U
C40 C 0.2949(3) 1.4339(4) 1.0613(3) 0.0192(10) Uani 1 1 d . .
N41 N 0.2385(3) 1.5176(4) 1.0898(3) 0.0283(10) Uani 1 1 d . .
H41A H 0.186926 1.494532 1.108170 0.034 Uiso 1 1 calc R U
H41B H 0.253193 1.595488 1.090221 0.034 Uiso 1 1 calc R U
N42 N 0.2740(3) 1.3133(4) 1.0600(3) 0.0274(9) Uani 1 1 d . .
H42A H 0.222665 1.288658 1.078078 0.033 Uiso 1 1 calc R U
H42B H 0.311780 1.259622 1.041018 0.033 Uiso 1 1 calc R U
N43 N 0.3728(3) 1.4680(4) 1.0270(3) 0.0246(9) Uani 1 1 d . .
H43A H 0.386586 1.545999 1.023359 0.030 Uiso 1 1 calc R U
H43B H 0.409040 1.411997 1.008515 0.030 Uiso 1 1 calc R U
OW1 O 0.2394(2) 0.7770(3) 1.1509(2) 0.0200(7) Uani 1 1 d . .
HW11 H 0.272(4) 0.844(6) 1.160(4) 0.038(17) Uiso 1 1 d . .
HW12 H 0.225(4) 0.755(6) 1.197(4) 0.041(19) Uiso 1 1 d . .

loop_
_atom_site_aniso_label
_atom_site_aniso_U_11
_atom_site_aniso_U_22
_atom_site_aniso_U_33
_atom_site_aniso_U_23
_atom_site_aniso_U_13
_atom_site_aniso_U_12
Er 0.01156(12) 0.01073(12) 0.01280(12) -0.00053(7) 0.00099(8) -0.00057(7)
C1 0.010(2) 0.018(2) 0.017(2) 0.0002(17) -0.0002(17) -0.0016(17)
C2 0.011(2) 0.019(2) 0.016(2) -0.0022(18) 0.0039(16) 0.0040(17)
C3 0.021(2) 0.024(2) 0.018(2) 0.002(2) 0.0047(18) -0.005(2)
C5 0.019(2) 0.025(3) 0.023(2) -0.013(2) 0.005(2) -0.0030(19)
C7 0.019(2) 0.015(2) 0.020(2) 0.0026(18) -0.0037(18) 0.0025(18)
C9 0.019(2) 0.018(2) 0.014(2) -0.0026(17) -0.0017(18) -0.0008(18)
N1 0.0152(19) 0.0159(19) 0.0165(18) -0.0020(14) 0.0028(15) -0.0025(15)
N2 0.0170(19) 0.0122(17) 0.0148(18) 0.0021(15) 0.0021(15) -0.0020(15)
C6 0.017(2) 0.022(2) 0.029(3) -0.010(2) 0.001(2) 0.0005(19)
O6 0.0174(17) 0.0209(18) 0.051(2) -0.0123(17) 0.0066(16) 0.0000(14)
O2 0.0129(16) 0.0106(15) 0.0326(18) -0.0062(14) 0.0063(13) -0.0007(12)
C4 0.019(2) 0.022(2) 0.014(2) 0.0007(18) 0.0023(18) -0.0050(18)
O1 0.0186(16) 0.0229(17) 0.0147(15) 0.0035(13) -0.0021(12) -0.0078(13)
O5 0.0246(18) 0.033(2) 0.0267(18) 0.0116(16) -0.0012(15) -0.0032(16)
C8 0.019(2) 0.015(2) 0.016(2) -0.0016(17) 0.0007(18) -0.0005(18)
O3 0.0139(16) 0.0231(17) 0.0188(15) 0.0076(14) 0.0042(13) 0.0045(13)
O7 0.0208(17) 0.0194(17) 0.0227(17) 0.0090(14) 0.0054(14) 0.0020(13)
C10 0.014(2) 0.013(2) 0.022(2) -0.0044(18) 0.0061(18) -0.0020(17)
O4 0.0139(15) 0.0136(15) 0.0158(14) -0.0020(12) -0.0033(12) -0.0012(12)
O8 0.0221(17) 0.0146(16) 0.0255(17) -0.0033(13) -0.0050(14) -0.0011(13)
C11 0.018(2) 0.017(2) 0.013(2) 0.0038(17) -0.0001(17) -0.0038(18)
OC1 0.0130(16) 0.0178(15) 0.0207(16) -0.0025(13) -0.0015(13) 0.0016(13)
OC2 0.0123(15) 0.0122(15) 0.0208(15) -0.0033(12) -0.0012(12) 0.0040(12)
OC3 0.0089(15) 0.0178(15) 0.0205(16) -0.0047(13) 0.0008(12) -0.0026(12)
C20 0.014(2) 0.018(2) 0.015(2) 0.0041(17) 0.0054(17) -0.0025(17)
N21 0.0198(19) 0.0185(19) 0.0182(18) -0.0033(16) -0.0035(15) 0.0048(16)
N22 0.021(2) 0.0168(19) 0.0167(19) -0.0025(15) -0.0020(16) 0.0022(16)
N23 0.0169(19) 0.019(2) 0.0185(18) -0.0018(16) 0.0007(15) 0.0043(16)
C30 0.012(2) 0.016(2) 0.017(2) 0.0005(17) -0.0051(17) 0.0032(17)
N31 0.020(2) 0.017(2) 0.026(2) 0.0021(16) 0.0032(17) 0.0029(16)
N32 0.020(2) 0.021(2) 0.025(2) 0.0014(17) 0.0056(17) 0.0026(17)
N33 0.0150(19) 0.0133(19) 0.031(2) 0.0018(16) 0.0060(16) 0.0026(15)
C40 0.015(2) 0.023(2) 0.020(2) -0.0028(18) -0.0001(18) -0.0039(18)
N41 0.023(2) 0.025(2) 0.037(2) -0.007(2) 0.0043(19) -0.0025(19)
N42 0.027(2) 0.026(2) 0.030(2) 0.0007(19) 0.0059(18) -0.0054(19)
N43 0.022(2) 0.022(2) 0.030(2) -0.0037(18) 0.0070(18) 0.0000(17)
OW1 0.0206(18) 0.0169(17) 0.0221(18) 0.0012(14) -0.0029(14) -0.0044(14)

loop_
_atom_type_symbol
_atom_type_description
_atom_type_scat_dispersion_real
_atom_type_scat_dispersion_imag
_atom_type_scat_source
C C 0.0033 0.0016 'International Tables Vol C Tables 4.2.6.8 and 6.1.1.4'
H H 0.0000 0.0000 'International Tables Vol C Tables 4.2.6.8 and 6.1.1.4'
N N 0.0061 0.0033 'International Tables Vol C Tables 4.2.6.8 and 6.1.1.4'
O O 0.0106 0.0060 'International Tables Vol C Tables 4.2.6.8 and 6.1.1.4'
Er Er -0.2586 4.9576 'International Tables Vol C Tables 4.2.6.8 and 6.1.1.4'

loop_
_geom_angle_atom_site_label_1
_geom_angle_atom_site_label_2
_geom_angle_atom_site_label_3
_geom_angle
O2 Er O4 139.29(11)
O2 Er O1 103.11(12)
O4 Er O1 84.81(11)
O2 Er O3 89.48(12)
O4 Er O3 96.79(11)
O1 Er O3 158.82(11)
O2 Er OC3 82.43(11)
O4 Er OC3 138.23(11)
O1 Er OC3 82.38(11)
O3 Er OC3 82.48(11)
O2 Er OC2 138.09(11)
O4 Er OC2 82.36(10)
O1 Er OC2 80.82(11)
O3 Er OC2 78.48(11)
OC3 Er OC2 56.42(11)
O2 Er N1 70.06(11)
O4 Er N1 77.07(11)
O1 Er N1 66.99(12)
O3 Er N1 134.03(11)
OC3 Er N1 131.63(11)
OC2 Er N1 142.93(11)
O2 Er N2 77.07(12)
O4 Er N2 69.16(11)
O1 Er N2 132.94(11)
O3 Er N2 66.11(11)
OC3 Er N2 142.22(11)
OC2 Er N2 130.31(11)
N1 Er N2 69.30(12)
O2 Er C11 110.65(12)
O4 Er C11 110.05(12)
O1 Er C11 79.52(12)
O3 Er C11 80.11(12)
OC3 Er C11 28.40(12)
OC2 Er C11 28.05(12)
N1 Er C11 145.20(13)
N2 Er C11 145.50(12)
N1 C1 C2 111.9(4)
N2 C2 C1 111.1(4)
N1 C3 C4 112.2(4)
N1 C5 C6 113.3(4)
N2 C7 C8 111.8(4)
N2 C9 C10 114.2(4)
C3 N1 C5 111.0(4)
C3 N1 C1 110.3(3)
C5 N1 C1 109.9(4)
C3 N1 Er 109.3(3)
C5 N1 Er 105.1(3)
C1 N1 Er 111.2(3)
C2 N2 C7 111.1(3)
C2 N2 C9 110.6(3)
C7 N2 C9 109.5(3)
C2 N2 Er 111.8(2)
C7 N2 Er 107.0(3)
C9 N2 Er 106.7(3)
O6 C6 O2 124.0(5)
O6 C6 C5 120.0(4)
O2 C6 C5 116.1(4)
C6 O2 Er 124.1(3)
O5 C4 O1 125.0(4)
O5 C4 C3 117.3(4)
O1 C4 C3 117.6(4)
C4 O1 Er 123.0(3)
O7 C8 O3 125.5(4)
O7 C8 C7 117.3(4)
O3 C8 C7 117.1(4)
C8 O3 Er 122.7(3)
O8 C10 O4 124.3(4)
O8 C10 C9 117.5(4)
O4 C10 C9 118.1(4)
C10 O4 Er 124.2(3)
OC1 C11 OC2 122.7(4)
OC1 C11 OC3 121.4(4)
OC2 C11 OC3 115.9(4)
OC1 C11 Er 175.5(3)
OC2 C11 Er 58.0(2)
OC3 C11 Er 57.9(2)
C11 OC2 Er 93.9(3)
C11 OC3 Er 93.7(2)
N21 C20 N22 120.1(4)
N21 C20 N23 120.5(4)
N22 C20 N23 119.5(4)
N33 C30 N32 120.8(4)
N33 C30 N31 119.3(4)
N32 C30 N31 119.9(4)
N41 C40 N42 121.2(5)
N41 C40 N43 121.1(4)
N42 C40 N43 117.5(4)

loop_
_geom_bond_atom_site_label_1
_geom_bond_atom_site_label_2
_geom_bond_distance
Er O2 2.257(3)
Er O4 2.278(3)
Er O1 2.287(3)
Er O3 2.321(3)
Er OC3 2.328(3)
Er OC2 2.330(3)
Er N1 2.571(4)
Er N2 2.577(4)
Er C11 2.741(5)
C1 N1 1.493(6)
C1 C2 1.511(6)
C2 N2 1.479(5)
C3 N1 1.477(6)
C3 C4 1.528(6)
C5 N1 1.481(5)
C5 C6 1.514(7)
C7 N2 1.484(6)
C7 C8 1.527(7)
C9 N2 1.485(6)
C9 C10 1.521(6)
C6 O6 1.237(6)
C6 O2 1.292(6)
C4 O5 1.239(5)
C4 O1 1.279(5)
C8 O7 1.244(5)
C8 O3 1.265(5)
C10 O8 1.236(5)
C10 O4 1.276(5)
C11 OC1 1.261(6)
C11 OC2 1.292(5)
C11 OC3 1.306(5)
C20 N21 1.324(6)
C20 N22 1.332(6)
C20 N23 1.334(6)
C30 N33 1.317(5)
C30 N32 1.321(6)
C30 N31 1.332(6)
C40 N41 1.311(6)
C40 N42 1.325(6)
C40 N43 1.337(6)
